data_2004886
loop_
_publ_author_name
'Herberich, G. E.'
'Moss, S.'
'Schultz, A.'

_publ_section_title
;[1,1'-Bis(methylphenylphosphino)ferrocene-<i>P</i>,<i>P</i>'](pentane-2,4-dionato-<i>O</i>,<i>O</i>')palladium
 Tetrafluoroborate
;
_journal_issue 5
_journal_name_full 'Acta Crystallographica Section C'
_journal_page_first 1080
_journal_page_last 1082
_journal_paper_doi 10.1107/S0108270195016775
_journal_volume 52
_journal_year 1996
_chemical_formula_iupac '[Fe Pd (C5 H7 O2) (C12 H12 P)2]  B F4'
_chemical_formula_structural '[(rac-mppf)Pd(acac)][BF4]'
_chemical_formula_sum 'C29 H31 B F4 Fe O2 P2 Pd'
_chemical_formula_weight 722.57
_chemical_name_systematic
;
 [{1,1'-bis(methylphenylphosphino)ferrocene}(pentane-2,4-dionato)palladium]
 tetrafluoroborate
;
_space_group_crystal_system triclinic
_space_group_IT_number 2
_space_group_name_Hall '-P 1'
_space_group_name_H-M_alt 'P -1'
_atom_type_scat_source IntTabIV
_cell_angle_alpha 90.05(3)
_cell_angle_beta 96.31(4)
_cell_angle_gamma 89.32(4)
_cell_formula_units_Z 2.00
_cell_length_a 10.719(7)
_cell_length_b 14.198(5)
_cell_length_c 9.773(3)
_cell_measurement_reflns_used 25
_cell_measurement_theta_max 15
_cell_measurement_theta_min 9
_cell_volume 1478.2(12)
_computing_cell_refinement CAD4
_computing_data_collection CAD4_(Enraf-Nonius,_1977)
_computing_data_reduction BEGIN_SDP_(Frenz,_1978)
_computing_molecular_graphics PLATON_(Spek,_1994)
_computing_publication_material CIF_VAX_MolEN_(Fair,_1990)
_computing_structure_refinement LSFM_SDP
_computing_structure_solution FOUR_SDP
_diffrn_measurement_device Enraf_Nonius_CAD4
_diffrn_measurement_method \w
_diffrn_radiation_type MoK\a
_diffrn_radiation_wavelength 0.71073
_diffrn_reflns_av_R_equivalents 0.026
_diffrn_reflns_limit_h_max 13
_diffrn_reflns_limit_h_min -6
_diffrn_reflns_limit_k_max 18
_diffrn_reflns_limit_k_min -18
_diffrn_reflns_limit_l_max 12
_diffrn_reflns_limit_l_min -12
_diffrn_reflns_number 6307
_diffrn_reflns_theta_max 26.97
_diffrn_reflns_theta_min 3.03
_diffrn_standards_decay_% none
_diffrn_standards_interval_time 60
_diffrn_standards_number 3
_exptl_absorpt_coefficient_mu 1.239
_exptl_absorpt_correction_type none
_exptl_crystal_colour orange-red
_exptl_crystal_density_diffrn 1.61
_exptl_crystal_density_method none
_exptl_crystal_F_000 728
_exptl_crystal_size_max 0.3
_exptl_crystal_size_mid 0.2
_exptl_crystal_size_min 0.2
_refine_diff_density_max 0.937
_refine_diff_density_min -0.586
_refine_ls_extinction_method none
_refine_ls_goodness_of_fit_obs 1.366
_refine_ls_hydrogen_treatment 'H atoms were refined with a riding model'
_refine_ls_matrix_type full
_refine_ls_number_parameters 361
_refine_ls_number_reflns 4429
_refine_ls_number_restraints 124
_refine_ls_R_factor_obs 0.040
_refine_ls_shift/esd_max 0.001
_refine_ls_structure_factor_coef F
_refine_ls_weighting_details 'w = 4Fo^2^/[\s^2^(Fo^2^) + 0.0016 Fo^4^]'
_refine_ls_weighting_scheme calc
_refine_ls_wR_factor_obs 0.049
_reflns_number_observed 4429
_reflns_number_total 5015
_reflns_observed_criterion >3.0\s(I)
_cod_data_source_file jz1104.cif
_cod_data_source_block 2
_cod_depositor_comments
;
 Updating space group information and adding the symmetry operation list.

 Antanas Vaitkus,
 2018-06-14

The following automatic conversions were performed:

'_refine_ls_weighting_scheme' value '4Fo^2^/[\s^2^(Fo^2^) + 0.0016
Fo^4^]' was changed to 'calc'. New tag '_refine_ls_weighting_details'
was created. The value of the new tag was set to 'w =
4Fo^2^/[\s^2^(Fo^2^) + 0.0016 Fo^4^]'.

Automatic conversion script
Id: cif_fix_values 3143 2015-03-26 13:38:13Z robertas 
;
_cod_original_cell_volume 1478(2)
_cod_original_formula_sum 'C29 H31 B1 F4 Fe1 O2 P2 Pd1'
_cod_database_code 2004886

loop_
_space_group_symop_id
_space_group_symop_operation_xyz
1 x,y,z
2 -x,-y,-z

loop_
_atom_site_aniso_label
_atom_site_aniso_U_11
_atom_site_aniso_U_22
_atom_site_aniso_U_33
_atom_site_aniso_U_12
_atom_site_aniso_U_13
_atom_site_aniso_U_23
Pd 0.0294(2) 0.02290(10) 0.02280(10) -0.00200(10) 0.00280(10) 0.00520(10)
Fe 0.0342(3) 0.0283(3) 0.0212(3) 0.0058(3) 0.0039(3) 0.0052(3)
P1 0.0325(6) 0.0266(5) 0.0207(5) -0.0008(5) 0.0050(5) 0.0028(4)
P2 0.0275(6) 0.0255(5) 0.0256(5) 0.0014(5) 0.0023(5) 0.0031(5)
F1 0.089(3) 0.095(3) 0.089(2) -0.007(2) 0.016(2) 0.055(2)
F2 0.089(3) 0.123(3) 0.062(2) -0.043(2) -0.014(2) 0.029(2)
F3 0.035(2) 0.108(3) 0.054(2) -0.005(2) 0.002(2) -0.007(2)
F4 0.055(2) 0.076(3) 0.196(5) 0.003(2) 0.010(3) -0.010(3)
O1 0.045(2) 0.036(2) 0.035(2) -0.003(2) 0.0110(10) 0.0090(10)
O2 0.049(2) 0.023(2) 0.047(2) -0.002(2) 0.007(2) 0.0050(10)
C1 0.068(4) 0.069(4) 0.036(3) -0.014(3) 0.008(3) 0.018(3)
C2 0.038(3) 0.049(3) 0.034(2) -0.008(2) 0.000(2) 0.016(2)
C3 0.046(3) 0.034(2) 0.046(3) -0.004(2) 0.000(2) 0.018(2)
C4 0.033(3) 0.033(2) 0.047(3) -0.004(2) -0.007(2) 0.011(2)
C5 0.056(3) 0.028(3) 0.073(4) -0.005(3) 0.002(3) 0.007(3)
C6 0.042(3) 0.036(3) 0.036(2) 0.001(2) 0.016(2) 0.002(2)
C7 0.033(2) 0.041(3) 0.036(2) -0.003(2) 0.002(2) 0.002(2)
C10 0.034(2) 0.024(2) 0.022(2) 0.004(2) 0.002(2) -0.001(2)
C11 0.042(3) 0.025(2) 0.030(2) -0.003(2) 0.007(2) 0.003(2)
C12 0.059(3) 0.028(2) 0.036(2) 0.008(2) 0.007(2) 0.007(2)
C13 0.061(3) 0.035(2) 0.028(2) 0.023(2) 0.006(2) 0.004(2)
C14 0.036(2) 0.033(2) 0.028(2) 0.009(2) 0.006(2) -0.007(2)
C20 0.034(2) 0.029(2) 0.024(2) 0.003(2) 0.005(2) 0.003(2)
C21 0.035(2) 0.043(3) 0.028(2) 0.005(2) 0.012(2) 0.003(2)
C22 0.052(3) 0.053(3) 0.019(2) 0.015(2) 0.011(2) 0.006(2)
C23 0.044(3) 0.046(3) 0.025(2) 0.015(2) 0.004(2) -0.003(2)
C24 0.035(2) 0.029(2) 0.030(2) 0.001(2) 0.000(2) -0.008(2)
C30 0.040(2) 0.032(2) 0.020(2) -0.006(2) 0.005(2) 0.000(2)
C31 0.046(3) 0.038(3) 0.030(2) -0.004(2) -0.003(2) 0.007(2)
C32 0.045(3) 0.060(3) 0.038(3) -0.009(3) -0.008(2) 0.006(3)
C33 0.048(3) 0.067(3) 0.037(3) -0.023(3) 0.006(2) -0.005(3)
C34 0.065(3) 0.044(3) 0.042(3) -0.022(3) 0.009(3) -0.014(2)
C35 0.052(3) 0.034(2) 0.030(2) -0.005(2) 0.005(2) 0.002(2)
C40 0.036(2) 0.023(2) 0.032(2) -0.002(2) 0.005(2) 0.000(2)
C41 0.041(3) 0.040(3) 0.068(4) 0.006(3) -0.016(3) -0.006(3)
C42 0.051(3) 0.039(3) 0.090(5) 0.020(3) -0.011(3) -0.005(3)
C43 0.057(3) 0.037(3) 0.061(3) 0.013(3) 0.016(3) 0.003(3)
C44 0.067(4) 0.039(3) 0.050(3) 0.002(3) -0.006(3) -0.009(3)
C45 0.040(3) 0.040(3) 0.044(3) 0.006(2) -0.005(2) -0.003(2)
B 0.040(3) 0.049(4) 0.056(4) -0.003(3) 0.003(3) 0.004(3)

loop_
_atom_site_label
_atom_site_fract_x
_atom_site_fract_y
_atom_site_fract_z
_atom_site_U_iso_or_equiv
_atom_site_thermal_displace_type
_atom_site_calc_flag
Pd 0.20902(3) 0.15941(2) 0.47382(3) 0.02499(7) Ueq ?
Fe 0.16565(6) 0.36979(5) 0.17077(6) 0.0279(2) Ueq ?
P1 0.1825(1) 0.31530(8) 0.5129(1) 0.0264(3) Ueq ?
P2 0.3307(1) 0.18586(8) 0.3053(1) 0.0263(3) Ueq ?
F1 0.7862(4) 0.3624(3) 0.0624(4) 0.091(1) Ueq ?
F2 0.7705(4) 0.2948(3) 0.2640(4) 0.093(1) Ueq ?
F3 0.6275(3) 0.2630(3) 0.0854(3) 0.066(1) Ueq ?
F4 0.8273(4) 0.2072(3) 0.0952(6) 0.109(2) Ueq ?
O1 0.1134(3) 0.1305(2) 0.6395(3) 0.0380(9) Ueq ?
O2 0.2260(3) 0.0195(2) 0.4355(4) 0.0395(9) Ueq ?
C1 0.0372(6) 0.0457(4) 0.8178(5) 0.058(2) Ueq ?
C2 0.0993(5) 0.0471(4) 0.6874(5) 0.040(1) Ueq ?
C3 0.1358(5) -0.0366(4) 0.6307(5) 0.042(1) Ueq ?
C4 0.1922(5) -0.0466(3) 0.5101(5) 0.038(1) Ueq ?
C5 0.2192(6) -0.1444(4) 0.4572(6) 0.053(2) Ueq ?
C6 0.0437(5) 0.3313(3) 0.6014(5) 0.037(1) Ueq ?
C7 0.4685(5) 0.2546(4) 0.3574(5) 0.037(1) Ueq ?
C10 0.1520(4) 0.3969(3) 0.3719(4) 0.027(1) Ueq ?
C11 0.2351(5) 0.4619(3) 0.3180(5) 0.032(1) Ueq ?
C12 0.1670(5) 0.5119(3) 0.2087(5) 0.041(1) Ueq ?
C13 0.0426(5) 0.4780(3) 0.1932(5) 0.042(1) Ueq ?
C14 0.0317(5) 0.4075(3) 0.2939(5) 0.032(1) Ueq ?
C20 0.2518(4) 0.2441(3) 0.1591(4) 0.029(1) Ueq ?
C21 0.3066(5) 0.3102(3) 0.0726(5) 0.035(1) Ueq ?
C22 0.2084(5) 0.3432(4) -0.0254(5) 0.041(1) Ueq ?
C23 0.0959(5) 0.2988(4) -0.0029(5) 0.038(1) Ueq ?
C24 0.1216(4) 0.2376(3) 0.1109(5) 0.032(1) Ueq ?
C30 0.3085(5) 0.3664(3) 0.6270(4) 0.031(1) Ueq ?
C31 0.4046(5) 0.3096(4) 0.6890(5) 0.039(1) Ueq ?
C32 0.4974(5) 0.3468(4) 0.7836(5) 0.049(2) Ueq ?
C33 0.4956(5) 0.4406(4) 0.8158(5) 0.050(2) Ueq ?
C34 0.4010(6) 0.4993(4) 0.7532(6) 0.050(2) Ueq ?
C35 0.3079(5) 0.4617(3) 0.6594(5) 0.038(1) Ueq ?
C40 0.3901(4) 0.0772(3) 0.2384(5) 0.030(1) Ueq ?
C41 0.5018(5) 0.0375(4) 0.2940(6) 0.051(2) Ueq ?
C42 0.5453(6) -0.0454(4) 0.2404(7) 0.062(2) Ueq ?
C43 0.4754(6) -0.0905(4) 0.1346(6) 0.051(2) Ueq ?
C44 0.3617(6) -0.0535(4) 0.0829(6) 0.053(2) Ueq ?
C45 0.3197(5) 0.0305(4) 0.1325(5) 0.042(1) Ueq ?
B 0.7528(6) 0.2818(5) 0.1201(7) 0.048(2) Ueq ?
H1a -0.0408 0.0135 0.7849 0.0748 Uiso calc
H1b 0.0855 0.0067 0.8880 0.0748 Uiso calc
H1c 0.0170 0.1066 0.8578 0.0748 Uiso calc
H3 0.1143 -0.0932 0.6798 0.0552 Uiso calc
H5a 0.2824 -0.1774 0.5203 0.0680 Uiso calc
H5b 0.1471 -0.1856 0.4346 0.0680 Uiso calc
H5c 0.2556 -0.1276 0.3730 0.0680 Uiso calc
H6a 0.0457 0.3944 0.6424 0.0482 Uiso calc
H6b -0.0355 0.3234 0.5424 0.0482 Uiso calc
H6c 0.0503 0.2838 0.6746 0.0482 Uiso calc
H7a 0.5172 0.2536 0.2782 0.0471 Uiso calc
H7b 0.4498 0.3200 0.3807 0.0471 Uiso calc
H7c 0.5172 0.2240 0.4362 0.0471 Uiso calc
H11 0.3219 0.4702 0.3587 0.0417 Uiso calc
H12 0.2127 0.5577 0.1589 0.0536 Uiso calc
H13 -0.0221 0.4981 0.1200 0.0541 Uiso calc
H14 -0.0469 0.3744 0.3021 0.0416 Uiso calc
H21 0.3919 0.3351 0.0807 0.0452 Uiso calc
H22 0.2215 0.3714 -0.1141 0.0531 Uiso calc
H23 0.0154 0.3280 -0.0380 0.0500 Uiso calc
H24 0.0659 0.1873 0.1344 0.0410 Uiso calc
H31 0.3801 0.2445 0.6672 0.0500 Uiso calc
H32 0.5702 0.3059 0.8103 0.0634 Uiso calc
H33 0.5555 0.4707 0.8847 0.0650 Uiso calc
H34 0.3872 0.5581 0.8024 0.0648 Uiso calc
H35 0.2576 0.5098 0.6059 0.0497 Uiso calc
H41 0.5566 0.0651 0.3701 0.0668 Uiso calc
H42 0.6173 -0.0834 0.2798 0.0800 Uiso calc
H43 0.5011 -0.1500 0.0947 0.0663 Uiso calc
H44 0.3203 -0.0821 -0.0012 0.0686 Uiso calc
H45 0.2341 0.0535 0.1047 0.0547 Uiso calc

loop_
_geom_angle_atom_site_label_1
_geom_angle_atom_site_label_2
_geom_angle_atom_site_label_3
_geom_angle
_geom_angle_publ_flag
P1 Pd P2 92.70(4) no
P1 Pd O1 89.17(9) no
P1 Pd O2 177.80(10) no
P2 Pd O1 174.34(9) no
P2 Pd O2 87.97(9) no
O1 Pd O2 90.40(10) no
C10 Fe C11 41.3(2) ?
C10 Fe C12 68.8(2) ?
C10 Fe C13 68.8(2) ?
C10 Fe C14 41.3(2) ?
C10 Fe C20 107.7(2) ?
C10 Fe C21 131.8(2) ?
C10 Fe C22 171.3(2) ?
C10 Fe C23 147.1(2) ?
C10 Fe C24 114.8(2) ?
C11 Fe C12 40.5(2) ?
C11 Fe C13 68.4(2) ?
C11 Fe C14 69.2(2) ?
C11 Fe C20 118.5(2) ?
C11 Fe C21 111.2(2) ?
C11 Fe C22 132.6(2) ?
C11 Fe C23 168.9(2) ?
C11 Fe C24 150.3(2) ?
C12 Fe C13 40.5(2) ?
C12 Fe C14 68.6(2) ?
C12 Fe C20 152.2(2) ?
C12 Fe C21 119.4(2) ?
C12 Fe C22 110.4(2) ?
C12 Fe C23 129.2(2) ?
C12 Fe C24 165.8(2) ?
C13 Fe C14 40.7(2) ?
C13 Fe C20 166.1(2) ?
C13 Fe C21 150.4(2) ?
C13 Fe C22 116.6(2) ?
C13 Fe C23 106.1(2) ?
C13 Fe C24 126.5(2) ?
C14 Fe C20 128.0(2) ?
C14 Fe C21 168.9(2) ?
C14 Fe C22 147.2(2) ?
C14 Fe C23 113.5(2) ?
C14 Fe C24 104.5(2) ?
C20 Fe C21 41.4(2) ?
C20 Fe C22 68.7(2) ?
C20 Fe C23 69.1(2) ?
C20 Fe C24 41.6(2) ?
C21 Fe C22 40.4(2) ?
C21 Fe C23 68.5(2) ?
C21 Fe C24 69.4(2) ?
C22 Fe C23 40.1(2) ?
C22 Fe C24 68.2(2) ?
C23 Fe C24 40.7(2) ?
Pd P1 C6 108.50(10) no
Pd P1 C10 120.80(10) no
Pd P1 C30 113.80(10) no
C6 P1 C10 101.7(2) no
C6 P1 C30 104.7(2) no
C10 P1 C30 105.6(2) no
Pd P2 C7 114.40(10) no
Pd P2 C20 114.00(10) no
Pd P2 C40 111.80(10) no
C7 P2 C20 106.0(2) no
C7 P2 C40 105.0(2) no
C20 P2 C40 104.8(2) no
Pd O1 C2 124.4(3) no
Pd O2 C4 125.7(3) no
O1 C2 C1 114.0(4) ?
O1 C2 C3 126.3(4) ?
C1 C2 C3 119.7(4) ?
C2 C3 C4 126.3(4) ?
O2 C4 C3 126.4(4) ?
O2 C4 C5 113.9(4) ?
C3 C4 C5 119.6(4) ?
Fe C10 P1 126.6(2) ?
Fe C10 C11 69.6(2) ?
Fe C10 C14 70.0(2) ?
P1 C10 C11 129.3(3) ?
P1 C10 C14 123.1(3) ?
C11 C10 C14 107.6(3) ?
Fe C11 C10 69.1(2) ?
Fe C11 C12 70.6(3) ?
C10 C11 C12 108.2(4) ?
Fe C12 C11 68.9(2) ?
Fe C12 C13 69.4(3) ?
C11 C12 C13 108.0(4) ?
Fe C13 C12 70.1(3) ?
Fe C13 C14 69.6(2) ?
C12 C13 C14 108.8(4) ?
Fe C14 C10 68.8(2) ?
Fe C14 C13 69.7(2) ?
C10 C14 C13 107.4(4) ?
Fe C20 P2 122.8(2) ?
Fe C20 C21 70.9(2) ?
Fe C20 C24 69.3(2) ?
P2 C20 C21 125.9(3) ?
P2 C20 C24 126.3(3) ?
C21 C20 C24 107.7(4) ?
Fe C21 C20 67.7(2) ?
Fe C21 C22 69.9(2) ?
C20 C21 C22 106.8(4) ?
Fe C22 C21 69.7(2) ?
Fe C22 C23 69.7(2) ?
C21 C22 C23 109.4(4) ?
Fe C23 C22 70.2(3) ?
Fe C23 C24 68.3(2) ?
C22 C23 C24 107.9(4) ?
Fe C24 C20 69.1(2) ?
Fe C24 C23 71.0(3) ?
C20 C24 C23 108.2(4) ?
P1 C30 C31 120.2(3) ?
P1 C30 C35 121.0(3) ?
C31 C30 C35 118.7(4) ?
C30 C31 C32 120.7(4) ?
C31 C32 C33 120.3(5) ?
C32 C33 C34 120.1(5) ?
C33 C34 C35 119.5(5) ?
C30 C35 C34 120.7(5) ?
P2 C40 C41 121.5(3) ?
P2 C40 C45 119.7(3) ?
C41 C40 C45 118.8(4) ?
C40 C41 C42 120.3(5) ?
C41 C42 C43 120.4(5) ?
C42 C43 C44 119.6(5) ?
C43 C44 C45 120.4(5) ?
C40 C45 C44 120.5(4) ?
F1 B F2 107.0(5) ?
F1 B F3 111.6(5) ?
F1 B F4 113.4(5) ?
F2 B F3 107.0(5) ?
F2 B F4 105.3(5) ?
F3 B F4 112.0(5) ?

loop_
_geom_bond_atom_site_label_1
_geom_bond_atom_site_label_2
_geom_bond_distance
_geom_bond_publ_flag
Pd P1 2.2660(10) no
Pd P2 2.2450(10) no
Pd O1 2.054(3) no
Pd O2 2.031(3) no
Fe C10 2.023(4) ?
Fe C11 2.029(4) ?
Fe C12 2.050(4) ?
Fe C13 2.040(4) ?
Fe C14 2.039(4) ?
Fe C20 2.009(4) no
Fe C21 2.051(4) ?
Fe C22 2.053(4) no
Fe C23 2.047(4) ?
Fe C24 2.011(4) ?
P1 C6 1.813(4) no
P1 C10 1.801(4) no
P1 C30 1.812(4) no
P2 C7 1.805(4) no
P2 C20 1.778(4) no
P2 C40 1.811(4) no
F1 B 1.346(7) ?
F2 B 1.410(7) ?
F3 B 1.378(6) ?
F4 B 1.357(7) ?
O1 C2 1.290(5) no
O2 C4 1.269(5) no
C1 C2 1.502(6) no
C1 H1a 0.9800 ?
C1 H1b 0.9800 ?
C1 H1c 0.9800 ?
C2 C3 1.382(7) no
C3 C4 1.388(7) no
C3 H3 0.9800 ?
C4 C5 1.517(6) no
C5 H5a 0.9800 ?
C5 H5b 0.9800 ?
C5 H5c 0.9800 ?
C6 H6a 0.9800 ?
C6 H6b 0.9800 ?
C6 H6c 0.9800 ?
C7 H7a 0.9800 ?
C7 H7b 0.9800 ?
C7 H7c 0.9800 ?
C10 C11 1.430(6) ?
C10 C14 1.431(6) ?
C11 C12 1.412(6) ?
C11 H11 0.9800 ?
C12 C13 1.416(7) ?
C12 H12 0.9800 ?
C13 C14 1.419(6) ?
C13 H13 0.9800 ?
C14 H14 0.9800 ?
C20 C21 1.437(6) ?
C20 C24 1.427(6) ?
C21 C22 1.419(6) ?
C21 H21 0.9800 ?
C22 C23 1.406(7) ?
C22 H22 0.9800 ?
C23 C24 1.413(6) ?
C23 H23 0.9800 ?
C24 H24 0.9800 ?
C30 C31 1.387(6) ?
C30 C35 1.390(6) ?
C31 C32 1.390(6) ?
C31 H31 0.9800 ?
C32 C33 1.368(7) ?
C32 H32 0.9800 ?
C33 C34 1.394(8) ?
C33 H33 0.9800 ?
C34 C35 1.391(6) ?
C34 H34 0.9800 ?
C35 H35 0.9800 ?
C40 C41 1.374(6) ?
C40 C45 1.386(6) ?
C41 C42 1.384(7) ?
C41 H41 0.9800 ?
C42 C43 1.371(8) ?
C42 H42 0.9800 ?
C43 C44 1.366(7) ?
C43 H43 0.9800 ?
C44 C45 1.377(7) ?
C44 H44 0.9800 ?
C45 H45 0.9800 ?
